data_8106888
loop_
_publ_author_name
'Lei, Chao'
'Shen-Tu, Chao'
'Wu, Hong-Ke'
'Liu, Xing-Hai'

_publ_section_title
;
 Crystal structure of
 5-methoxy-4-methyl-2-(2-methylbenzyl)-2,4-dihydro-3H-1,2,4-triazol-3-one,
 C12H15N3O2
;
_journal_issue 2
_journal_name_full 'Zeitschrift f\"ur Kristallographie - New Crystal Structures'
_journal_page_first 405
_journal_page_last 406
_journal_paper_doi 10.1515/ncrs-2015-0026
_journal_volume 231
_journal_year 2016
_chemical_formula_moiety 'C12 H15 N3 O2'
_chemical_formula_sum 'C12 H15 N3 O2'
_chemical_formula_weight 233.27
_space_group_IT_number 14
_space_group_name_Hall '-P 2ybc'
_space_group_name_H-M_alt 'P 1 21/c 1'
_symmetry_cell_setting monoclinic
_symmetry_space_group_name_Hall '-P 2ybc'
_symmetry_space_group_name_H-M 'P 1 21/c 1'
_atom_sites_solution_hydrogens geom
_atom_sites_solution_primary direct
_atom_sites_solution_secondary difmap
_cell_angle_alpha 90.00
_cell_angle_beta 106.753(18)
_cell_angle_gamma 90.00
_cell_formula_units_Z 4
_cell_length_a 10.480(3)
_cell_length_b 14.608(4)
_cell_length_c 8.3398(17)
_cell_measurement_reflns_used 665
_cell_measurement_temperature 296(2)
_cell_measurement_theta_max 25.00
_cell_measurement_theta_min 2.03
_cell_volume 1222.6(6)
_computing_cell_refinement 'SAINT (Bruker, 2006)'
_computing_data_collection 'APEXII (Bruker, 2006)'
_computing_data_reduction SAINT
_computing_molecular_graphics 'SHELXTL (Sheldrick, 2008)'
_computing_publication_material SHELXL97
_computing_structure_refinement 'SHELXL97 (Sheldrick, 2008)'
_computing_structure_solution 'SHELXS97 (Sheldrick, 2008)'
_diffrn_ambient_temperature 296(2)
_diffrn_measured_fraction_theta_full 0.982
_diffrn_measured_fraction_theta_max 0.982
_diffrn_measurement_device_type 'Bruker APEX-II area-detector diffractometer'
_diffrn_measurement_method 'phi and omega scans'
_diffrn_radiation_monochromator graphite
_diffrn_radiation_source 'fine-focus sealed tube'
_diffrn_radiation_type MoK\a
_diffrn_radiation_wavelength 0.71073
_diffrn_reflns_av_R_equivalents 0.1350
_diffrn_reflns_av_sigmaI/netI 0.0891
_diffrn_reflns_limit_h_max 12
_diffrn_reflns_limit_h_min -10
_diffrn_reflns_limit_k_max 16
_diffrn_reflns_limit_k_min -17
_diffrn_reflns_limit_l_max 9
_diffrn_reflns_limit_l_min -9
_diffrn_reflns_number 8490
_diffrn_reflns_theta_full 25.00
_diffrn_reflns_theta_max 25.00
_diffrn_reflns_theta_min 2.03
_exptl_absorpt_coefficient_mu 0.089
_exptl_absorpt_correction_T_max 0.991
_exptl_absorpt_correction_T_min 0.979
_exptl_absorpt_correction_type empirical
_exptl_absorpt_process_details 'SADABS (Sheldrick, 1996)'
_exptl_crystal_colour colourless
_exptl_crystal_density_diffrn 1.267
_exptl_crystal_density_method 'not measured'
_exptl_crystal_description block
_exptl_crystal_F_000 496
_exptl_crystal_size_max 0.3
_exptl_crystal_size_mid 0.2
_exptl_crystal_size_min 0.1
_refine_diff_density_max 0.239
_refine_diff_density_min -0.226
_refine_diff_density_rms 0.052
_refine_ls_extinction_coef 0.025(7)
_refine_ls_extinction_expression Fc^*^=kFc[1+0.001xFc^2^\l^3^/sin(2\q)]^-1/4^
_refine_ls_extinction_method SHELXL
_refine_ls_goodness_of_fit_ref 0.923
_refine_ls_hydrogen_treatment constr
_refine_ls_matrix_type full
_refine_ls_number_parameters 155
_refine_ls_number_reflns 2107
_refine_ls_number_restraints 0
_refine_ls_restrained_S_all 0.923
_refine_ls_R_factor_all 0.1333
_refine_ls_R_factor_gt 0.0700
_refine_ls_shift/su_max 0.000
_refine_ls_shift/su_mean 0.000
_refine_ls_structure_factor_coef Fsqd
_refine_ls_weighting_details 'calc w=1/[\s^2^(Fo^2^)+(0.1258P)^2^+0.0000P] where P=(Fo^2^+2Fc^2^)/3'
_refine_ls_weighting_scheme calc
_refine_ls_wR_factor_gt 0.1896
_refine_ls_wR_factor_ref 0.2377
_reflns_number_gt 988
_reflns_number_total 2107
_reflns_threshold_expression >2sigma(I)
_cod_data_source_file suppl_ncrs-2015-0026_suppl.cif
_cod_data_source_block a
_cod_depositor_comments
;
The following automatic conversions were performed:

data item '_symmetry_cell_setting' value 'Monoclinic' was changed to
'monoclinic' in accordance with the built-in table derived from the
CIF Core dictionary named 'cif_core.dic' version 2.4.5 last updated
on 2014-11-21.

Automatic conversion script
Id: cif_fix_values 8738 2021-04-28 16:35:53Z antanas 
;
_cod_original_cell_volume 1222.6(5)
_cod_original_sg_symbol_H-M 'P 21/c'
_cod_database_code 8106888

loop_
_symmetry_equiv_pos_as_xyz
'x, y, z'
'-x, y+1/2, -z+1/2'
'-x, -y, -z'
'x, -y-1/2, z-1/2'

loop_
_atom_site_label
_atom_site_type_symbol
_atom_site_fract_x
_atom_site_fract_y
_atom_site_fract_z
_atom_site_U_iso_or_equiv
_atom_site_adp_type
_atom_site_occupancy
_atom_site_symmetry_multiplicity
_atom_site_calc_flag
_atom_site_refinement_flags
_atom_site_disorder_assembly
_atom_site_disorder_group
O2 O 0.9576(3) 0.15251(19) 0.1445(3) 0.0691(9) Uani 1 1 d . . .
O1 O 1.0479(3) 0.10832(18) -0.3569(3) 0.0663(9) Uani 1 1 d . . .
N3 N 1.0295(3) 0.1463(2) -0.0912(3) 0.0554(9) Uani 1 1 d . . .
N2 N 0.8463(3) 0.0677(2) -0.0962(4) 0.0596(10) Uani 1 1 d . . .
N1 N 0.8820(3) 0.0548(2) -0.2449(3) 0.0556(9) Uani 1 1 d . . .
C11 C 0.9404(4) 0.1214(3) -0.0109(4) 0.0550(10) Uani 1 1 d . . .
C7 C 0.6898(4) 0.0665(2) -0.5026(4) 0.0532(10) Uani 1 1 d . . .
C9 C 0.9924(4) 0.1037(3) -0.2470(4) 0.0520(10) Uani 1 1 d . . .
C2 C 0.5995(4) 0.0273(3) -0.6415(4) 0.0570(11) Uani 1 1 d . . .
C12 C 0.8610(5) 0.1203(3) 0.2266(5) 0.0730(13) Uani 1 1 d . . .
H12A H 0.8811 0.1462 0.3369 0.109 Uiso 1 1 calc R . .
H12B H 0.8648 0.0548 0.2345 0.109 Uiso 1 1 calc R . .
H12C H 0.7732 0.1388 0.1625 0.109 Uiso 1 1 calc R . .
C8 C 0.7950(4) 0.0071(3) -0.3855(4) 0.0580(11) Uani 1 1 d . . .
H8A H 0.7507 -0.0417 -0.3435 0.070 Uiso 1 1 calc R . .
H8B H 0.8489 -0.0209 -0.4492 0.070 Uiso 1 1 calc R . .
C6 C 0.6830(4) 0.1597(3) -0.4759(5) 0.0636(12) Uani 1 1 d . . .
H6A H 0.7417 0.1858 -0.3813 0.076 Uiso 1 1 calc R . .
C10 C 1.1497(4) 0.2013(3) -0.0280(5) 0.0764(13) Uani 1 1 d . . .
H10A H 1.1547 0.2234 0.0821 0.115 Uiso 1 1 calc R . .
H10B H 1.1470 0.2524 -0.1015 0.115 Uiso 1 1 calc R . .
H10C H 1.2266 0.1645 -0.0230 0.115 Uiso 1 1 calc R . .
C5 C 0.5916(5) 0.2150(3) -0.5858(5) 0.0759(13) Uani 1 1 d . . .
H5A H 0.5905 0.2778 -0.5672 0.091 Uiso 1 1 calc R . .
C4 C 0.5018(5) 0.1762(3) -0.7234(5) 0.0784(14) Uani 1 1 d . . .
H4A H 0.4392 0.2126 -0.7981 0.094 Uiso 1 1 calc R . .
C1 C 0.6053(5) -0.0736(3) -0.6781(5) 0.0778(14) Uani 1 1 d . . .
H1A H 0.6749 -0.1018 -0.5915 0.117 Uiso 1 1 calc R . .
H1B H 0.6230 -0.0815 -0.7840 0.117 Uiso 1 1 calc R . .
H1C H 0.5215 -0.1016 -0.6823 0.117 Uiso 1 1 calc R . .
C3 C 0.5055(4) 0.0834(3) -0.7497(5) 0.0744(13) Uani 1 1 d . . .
H3A H 0.4438 0.0575 -0.8418 0.089 Uiso 1 1 calc R . .

loop_
_atom_site_aniso_label
_atom_site_aniso_U_11
_atom_site_aniso_U_22
_atom_site_aniso_U_33
_atom_site_aniso_U_23
_atom_site_aniso_U_13
_atom_site_aniso_U_12
O2 0.085(2) 0.081(2) 0.0457(14) -0.0065(13) 0.0259(13) -0.0077(16)
O1 0.075(2) 0.0725(19) 0.0559(16) -0.0025(13) 0.0262(15) -0.0009(15)
N3 0.059(2) 0.060(2) 0.0475(17) -0.0002(14) 0.0159(15) -0.0047(16)
N2 0.068(2) 0.065(2) 0.0468(16) 0.0038(15) 0.0186(16) -0.0003(18)
N1 0.058(2) 0.065(2) 0.0444(16) -0.0003(14) 0.0156(14) -0.0073(17)
C11 0.064(3) 0.056(2) 0.0434(19) 0.0031(17) 0.0119(19) 0.005(2)
C7 0.057(2) 0.056(2) 0.0459(19) -0.0035(17) 0.0138(18) -0.0052(19)
C9 0.063(3) 0.053(2) 0.0403(19) 0.0015(16) 0.0167(18) 0.0038(19)
C2 0.059(3) 0.060(3) 0.054(2) -0.0030(18) 0.0183(19) -0.011(2)
C12 0.091(3) 0.082(3) 0.051(2) 0.011(2) 0.028(2) 0.013(3)
C8 0.064(3) 0.053(2) 0.055(2) -0.0041(17) 0.0140(19) -0.005(2)
C6 0.069(3) 0.052(2) 0.064(2) -0.0036(19) 0.007(2) 0.001(2)
C10 0.065(3) 0.086(3) 0.076(3) -0.014(2) 0.016(2) -0.016(3)
C5 0.081(3) 0.059(3) 0.082(3) 0.006(2) 0.015(3) 0.001(2)
C4 0.071(3) 0.081(3) 0.072(3) 0.012(2) 0.002(2) 0.005(3)
C1 0.084(3) 0.069(3) 0.076(3) -0.024(2) 0.016(2) -0.013(2)
C3 0.064(3) 0.084(3) 0.065(2) -0.004(2) 0.004(2) -0.010(2)

loop_
_atom_type_symbol
_atom_type_description
_atom_type_scat_dispersion_real
_atom_type_scat_dispersion_imag
_atom_type_scat_source
C C 0.0033 0.0016 'International Tables Vol C Tables 4.2.6.8 and 6.1.1.4'
H H 0.0000 0.0000 'International Tables Vol C Tables 4.2.6.8 and 6.1.1.4'
N N 0.0061 0.0033 'International Tables Vol C Tables 4.2.6.8 and 6.1.1.4'
O O 0.0106 0.0060 'International Tables Vol C Tables 4.2.6.8 and 6.1.1.4'

loop_
_geom_angle_atom_site_label_1
_geom_angle_atom_site_label_2
_geom_angle_atom_site_label_3
_geom_angle
_geom_angle_site_symmetry_1
_geom_angle_site_symmetry_3
C11 O2 C12 115.4(3) . .
C11 N3 C9 107.2(3) . .
C11 N3 C10 128.3(3) . .
C9 N3 C10 124.3(3) . .
C11 N2 N1 102.2(3) . .
C9 N1 N2 112.5(3) . .
C9 N1 C8 125.7(3) . .
N2 N1 C8 121.0(3) . .
N2 C11 O2 127.3(4) . .
N2 C11 N3 114.6(3) . .
O2 C11 N3 118.1(4) . .
C6 C7 C2 119.0(3) . .
C6 C7 C8 121.3(3) . .
C2 C7 C8 119.7(3) . .
O1 C9 N1 128.9(3) . .
O1 C9 N3 127.7(4) . .
N1 C9 N3 103.4(3) . .
C7 C2 C3 118.8(4) . .
C7 C2 C1 120.9(4) . .
C3 C2 C1 120.3(4) . .
O2 C12 H12A 109.5 . .
O2 C12 H12B 109.5 . .
H12A C12 H12B 109.5 . .
O2 C12 H12C 109.5 . .
H12A C12 H12C 109.5 . .
H12B C12 H12C 109.5 . .
N1 C8 C7 114.8(3) . .
N1 C8 H8A 108.6 . .
C7 C8 H8A 108.6 . .
N1 C8 H8B 108.6 . .
C7 C8 H8B 108.6 . .
H8A C8 H8B 107.5 . .
C5 C6 C7 121.8(4) . .
C5 C6 H6A 119.1 . .
C7 C6 H6A 119.1 . .
N3 C10 H10A 109.5 . .
N3 C10 H10B 109.5 . .
H10A C10 H10B 109.5 . .
N3 C10 H10C 109.5 . .
H10A C10 H10C 109.5 . .
H10B C10 H10C 109.5 . .
C4 C5 C6 119.3(4) . .
C4 C5 H5A 120.4 . .
C6 C5 H5A 120.4 . .
C3 C4 C5 119.6(4) . .
C3 C4 H4A 120.2 . .
C5 C4 H4A 120.2 . .
C2 C1 H1A 109.5 . .
C2 C1 H1B 109.5 . .
H1A C1 H1B 109.5 . .
C2 C1 H1C 109.5 . .
H1A C1 H1C 109.5 . .
H1B C1 H1C 109.5 . .
C4 C3 C2 121.6(4) . .
C4 C3 H3A 119.2 . .
C2 C3 H3A 119.2 . .

loop_
_geom_bond_atom_site_label_1
_geom_bond_atom_site_label_2
_geom_bond_distance
_geom_bond_site_symmetry_2
O2 C11 1.336(4) .
O2 C12 1.454(5) .
O1 C9 1.220(4) .
N3 C11 1.347(5) .
N3 C9 1.391(4) .
N3 C10 1.459(5) .
N2 C11 1.300(5) .
N2 N1 1.408(4) .
N1 C9 1.365(5) .
N1 C8 1.440(4) .
C7 C6 1.386(5) .
C7 C2 1.390(5) .
C7 C8 1.517(5) .
C2 C3 1.394(6) .
C2 C1 1.510(5) .
C12 H12A 0.9600 .
C12 H12B 0.9600 .
C12 H12C 0.9600 .
C8 H8A 0.9700 .
C8 H8B 0.9700 .
C6 C5 1.380(5) .
C6 H6A 0.9300 .
C10 H10A 0.9600 .
C10 H10B 0.9600 .
C10 H10C 0.9600 .
C5 C4 1.379(6) .
C5 H5A 0.9300 .
C4 C3 1.375(6) .
C4 H4A 0.9300 .
C1 H1A 0.9600 .
C1 H1B 0.9600 .
C1 H1C 0.9600 .
C3 H3A 0.9300 .

loop_
_geom_torsion_atom_site_label_1
_geom_torsion_atom_site_label_2
_geom_torsion_atom_site_label_3
_geom_torsion_atom_site_label_4
_geom_torsion
_geom_torsion_site_symmetry_1
_geom_torsion_site_symmetry_2
_geom_torsion_site_symmetry_3
_geom_torsion_site_symmetry_4
C11 N2 N1 C9 -2.5(4) . . . .
C11 N2 N1 C8 -172.8(3) . . . .
N1 N2 C11 O2 -177.2(3) . . . .
N1 N2 C11 N3 2.0(4) . . . .
C12 O2 C11 N2 1.5(5) . . . .
C12 O2 C11 N3 -177.8(3) . . . .
C9 N3 C11 N2 -0.9(4) . . . .
C10 N3 C11 N2 -176.4(4) . . . .
C9 N3 C11 O2 178.4(3) . . . .
C10 N3 C11 O2 2.9(6) . . . .
N2 N1 C9 O1 -179.2(4) . . . .
C8 N1 C9 O1 -9.4(6) . . . .
N2 N1 C9 N3 2.0(4) . . . .
C8 N1 C9 N3 171.8(3) . . . .
C11 N3 C9 O1 -179.5(4) . . . .
C10 N3 C9 O1 -3.8(6) . . . .
C11 N3 C9 N1 -0.7(4) . . . .
C10 N3 C9 N1 175.0(3) . . . .
C6 C7 C2 C3 0.3(6) . . . .
C8 C7 C2 C3 -178.6(4) . . . .
C6 C7 C2 C1 178.4(4) . . . .
C8 C7 C2 C1 -0.4(5) . . . .
C9 N1 C8 C7 -83.0(5) . . . .
N2 N1 C8 C7 86.0(4) . . . .
C6 C7 C8 N1 1.9(5) . . . .
C2 C7 C8 N1 -179.3(3) . . . .
C2 C7 C6 C5 -1.8(6) . . . .
C8 C7 C6 C5 177.0(4) . . . .
C7 C6 C5 C4 1.9(6) . . . .
C6 C5 C4 C3 -0.5(7) . . . .
C5 C4 C3 C2 -1.0(7) . . . .
C7 C2 C3 C4 1.1(6) . . . .
C1 C2 C3 C4 -177.1(4) . . . .
